data_4105212
loop_
_publ_author_name
'KaKing Yan'
'Brianna M. Upton'
'Arkady Ellern'
'Aaron D. Sadow'

_publ_contact_author_address
;1605 Gilman Hall
Department of Chemistry
Iowa State University
Ames IA 50011
;
_publ_contact_author_email sadow@iastate.edu
_publ_contact_author_fax 5152940105
_publ_contact_author_name 'Aaron D. Sadow'
_publ_contact_author_phone 5152948069
_publ_section_title
;
 Lewis Acid-Mediated \b-Hydride Abstraction Reactions of Divalent
 M(C(SiHMe2)3)2THF2(M = Ca, Yb)
;
_journal_name_full 'Journal of the American Chemical Society'
_journal_page_first 15110
_journal_page_last 15111
_journal_paper_doi 10.1021/ja9070865
_journal_volume 131
_journal_year 2009
_chemical_formula_moiety 'C40 H40 B2 O Yb, C7 H8'
_chemical_formula_sum 'C47 H48 B2 O Yb'
_chemical_formula_weight 823.51
_chemical_melting_point 438
_chemical_name_common Yb(HBPh3)2THF
_chemical_name_systematic 'bis(hydridotriphenylborato)tetrahydrofuran ytterbium(II)'
_space_group_IT_number 19
_symmetry_cell_setting orthorhombic
_symmetry_Int_Tables_number 19
_symmetry_space_group_name_Hall 'P 2ac 2ab'
_symmetry_space_group_name_H-M 'P 21 21 21'
_atom_sites_solution_hydrogens geom
_atom_sites_solution_primary direct
_atom_sites_solution_secondary difmap
_audit_creation_method SHELXL-97
_cell_angle_alpha 90.00
_cell_angle_beta 90.00
_cell_angle_gamma 90.00
_cell_formula_units_Z 4
_cell_length_a 10.2093(8)
_cell_length_b 15.3491(12)
_cell_length_c 24.6786(19)
_cell_measurement_reflns_used 9897
_cell_measurement_temperature 153(2)
_cell_measurement_theta_max 28.22
_cell_measurement_theta_min 2.39
_cell_volume 3867.2(5)
_computing_cell_refinement 'Bruker SAINT'
_computing_data_collection 'Bruker APEX2'
_computing_data_reduction 'Bruker SAINT'
_computing_molecular_graphics 'Bruker SHELXTL'
_computing_publication_material 'Bruker SHELXTL'
_computing_structure_refinement 'SHELXL-97 (Sheldrick, 2008)'
_computing_structure_solution 'SHELXS-97 (Sheldrick, 2008)'
_diffrn_ambient_temperature 153(2)
_diffrn_measured_fraction_theta_full 1.000
_diffrn_measured_fraction_theta_max 0.997
_diffrn_measurement_device_type 'Bruker APEX-II CCD'
_diffrn_measurement_method '\f and \w scans'
_diffrn_radiation_monochromator graphite
_diffrn_radiation_type MoK\a
_diffrn_radiation_wavelength 0.71073
_diffrn_reflns_av_R_equivalents 0.0391
_diffrn_reflns_av_sigmaI/netI 0.0381
_diffrn_reflns_limit_h_max 13
_diffrn_reflns_limit_h_min -13
_diffrn_reflns_limit_k_max 20
_diffrn_reflns_limit_k_min -20
_diffrn_reflns_limit_l_max 32
_diffrn_reflns_limit_l_min -32
_diffrn_reflns_number 40159
_diffrn_reflns_theta_full 25.00
_diffrn_reflns_theta_max 28.37
_diffrn_reflns_theta_min 1.56
_diffrn_source 'fine-focus sealed tube'
_exptl_absorpt_coefficient_mu 2.453
_exptl_absorpt_correction_T_max 0.7252
_exptl_absorpt_correction_T_min 0.5168
_exptl_absorpt_correction_type multi-scan
_exptl_crystal_colour colourless
_exptl_crystal_density_diffrn 1.414
_exptl_crystal_description block
_exptl_crystal_F_000 1672
_exptl_crystal_recrystallization_method 'diffusion of pentane into toluene solution'
_exptl_crystal_size_max 0.31
_exptl_crystal_size_mid 0.23
_exptl_crystal_size_min 0.14
_refine_diff_density_max 0.846
_refine_diff_density_min -0.476
_refine_diff_density_rms 0.068
_refine_ls_abs_structure_details 'Flack H D (1983), Acta Cryst. A39, 876-881'
_refine_ls_abs_structure_Flack 0.042(7)
_refine_ls_extinction_method none
_refine_ls_goodness_of_fit_ref 1.006
_refine_ls_hydrogen_treatment mixed
_refine_ls_matrix_type full
_refine_ls_number_parameters 467
_refine_ls_number_reflns 9665
_refine_ls_number_restraints 0
_refine_ls_restrained_S_all 1.006
_refine_ls_R_factor_all 0.0279
_refine_ls_R_factor_gt 0.0240
_refine_ls_shift/su_max 0.014
_refine_ls_shift/su_mean 0.000
_refine_ls_structure_factor_coef Fsqd
_refine_ls_weighting_details 'calc w=1/[\s^2^(Fo^2^)+(0.0275P)^2^+0.0341P] where P=(Fo^2^+2Fc^2^)/3'
_refine_ls_weighting_scheme calc
_refine_ls_wR_factor_gt 0.0544
_refine_ls_wR_factor_ref 0.0559
_reflns_number_gt 9010
_reflns_number_total 9665
_reflns_threshold_expression >2sigma(I)
_cod_data_source_file ja9070865_si_006.cif
_cod_data_source_block YbHBPh3-dication
_cod_database_code 4105212

loop_
_symmetry_equiv_pos_as_xyz
'x, y, z'
'x+1/2, -y+1/2, -z'
'-x, y+1/2, -z+1/2'
'-x+1/2, -y, z+1/2'

loop_
_atom_site_label
_atom_site_type_symbol
_atom_site_fract_x
_atom_site_fract_y
_atom_site_fract_z
_atom_site_U_iso_or_equiv
_atom_site_adp_type
_atom_site_occupancy
_atom_site_symmetry_multiplicity
_atom_site_calc_flag
_atom_site_refinement_flags
B1 B 0.5278(4) 0.05819(18) 0.00489(12) 0.0230(6) Uani 1 1 d .
H1B H 0.420(3) 0.037(2) 0.0129(11) 0.028 Uiso 1 1 d .
B2 B 0.2725(3) -0.0620(2) 0.14131(13) 0.0235(7) Uani 1 1 d .
H2B H 0.326(3) -0.0666(19) 0.1007(12) 0.028 Uiso 1 1 d .
C1 C 0.6620(4) 0.2047(2) 0.02373(13) 0.0373(8) Uani 1 1 d .
H1 H 0.7363 0.1767 0.0084 0.045 Uiso 1 1 calc R
C2 C 0.6732(5) 0.2905(3) 0.03954(14) 0.0542(11) Uani 1 1 d .
H2 H 0.7535 0.3207 0.0345 0.065 Uiso 1 1 calc R
C3 C 0.5667(4) 0.3329(2) 0.06281(13) 0.0457(10) Uani 1 1 d .
H3 H 0.5740 0.3920 0.0739 0.055 Uiso 1 1 calc R
C4 C 0.4525(4) 0.2892(2) 0.06959(12) 0.0392(9) Uani 1 1 d .
H4 H 0.3795 0.3179 0.0855 0.047 Uiso 1 1 calc R
C5 C 0.4415(3) 0.20170(19) 0.05325(11) 0.0288(7) Uani 1 1 d .
H5 H 0.3608 0.1721 0.0587 0.035 Uiso 1 1 calc R
C6 C 0.5459(3) 0.15700(18) 0.02926(11) 0.0252(6) Uani 1 1 d .
C7 C 0.4465(3) 0.06831(19) -0.09682(12) 0.0307(7) Uani 1 1 d .
H7 H 0.3609 0.0788 -0.0832 0.037 Uiso 1 1 calc R
C8 C 0.4662(4) 0.0657(2) -0.15301(12) 0.0396(8) Uani 1 1 d .
H8 H 0.3947 0.0748 -0.1770 0.048 Uiso 1 1 calc R
C9 C 0.5889(4) 0.0501(2) -0.17332(13) 0.0415(8) Uani 1 1 d .
H9 H 0.6026 0.0484 -0.2114 0.050 Uiso 1 1 calc R
C10 C 0.6918(4) 0.0371(3) -0.13856(12) 0.0403(7) Uani 1 1 d .
H10 H 0.7769 0.0261 -0.1525 0.048 Uiso 1 1 calc R
C11 C 0.6717(3) 0.0400(2) -0.08316(12) 0.0329(6) Uani 1 1 d .
H11 H 0.7441 0.0309 -0.0597 0.039 Uiso 1 1 calc R
C12 C 0.5485(3) 0.05590(17) -0.06060(11) 0.0251(6) Uani 1 1 d .
C13 C 0.5922(4) -0.1047(2) 0.02195(14) 0.0413(8) Uani 1 1 d .
H13 H 0.5166 -0.1181 0.0011 0.050 Uiso 1 1 calc R
C14 C 0.6688(5) -0.1724(3) 0.04134(19) 0.0589(12) Uani 1 1 d .
H14 H 0.6472 -0.2309 0.0326 0.071 Uiso 1 1 calc R
C15 C 0.7761(5) -0.1547(3) 0.07317(19) 0.0646(14) Uani 1 1 d .
H15 H 0.8277 -0.2012 0.0870 0.078 Uiso 1 1 calc R
C16 C 0.8088(4) -0.0701(3) 0.08506(18) 0.0596(13) Uani 1 1 d .
H16 H 0.8825 -0.0580 0.1073 0.071 Uiso 1 1 calc R
C17 C 0.7337(3) -0.0019(3) 0.06434(14) 0.0410(8) Uani 1 1 d .
H17 H 0.7585 0.0564 0.0723 0.049 Uiso 1 1 calc R
C18 C 0.6229(3) -0.0165(2) 0.03222(12) 0.0289(7) Uani 1 1 d .
C19 C 0.1295(3) 0.0616(2) 0.09873(13) 0.0338(8) Uani 1 1 d .
H19 H 0.1037 0.0184 0.0733 0.041 Uiso 1 1 calc R
C20 C 0.0796(4) 0.1450(2) 0.09321(15) 0.0434(9) Uani 1 1 d .
H20 H 0.0203 0.1580 0.0646 0.052 Uiso 1 1 calc R
C21 C 0.1162(4) 0.2093(2) 0.12936(17) 0.0485(10) Uani 1 1 d .
H21 H 0.0826 0.2667 0.1259 0.058 Uiso 1 1 calc R
C22 C 0.2013(4) 0.1891(2) 0.17000(16) 0.0445(9) Uani 1 1 d .
H22 H 0.2274 0.2331 0.1948 0.053 Uiso 1 1 calc R
C23 C 0.2506(3) 0.1048(2) 0.17576(13) 0.0342(7) Uani 1 1 d .
H23 H 0.3090 0.0927 0.2047 0.041 Uiso 1 1 calc R
C24 C 0.2166(3) 0.0381(2) 0.14031(11) 0.0264(6) Uani 1 1 d .
C25 C 0.0674(3) -0.1306(2) 0.18879(12) 0.0332(7) Uani 1 1 d .
H25 H 0.0591 -0.0779 0.2087 0.040 Uiso 1 1 calc R
C26 C -0.0158(4) -0.1992(3) 0.20067(14) 0.0458(9) Uani 1 1 d .
H26 H -0.0790 -0.1932 0.2287 0.055 Uiso 1 1 calc R
C27 C -0.0076(3) -0.2757(3) 0.17225(17) 0.0505(10) Uani 1 1 d .
H27 H -0.0640 -0.3231 0.1807 0.061 Uiso 1 1 calc R
C28 C 0.0824(4) -0.2830(3) 0.13168(17) 0.0514(10) Uani 1 1 d .
H28 H 0.0876 -0.3356 0.1115 0.062 Uiso 1 1 calc R
C29 C 0.1671(3) -0.2143(2) 0.11929(14) 0.0392(8) Uani 1 1 d .
H29 H 0.2283 -0.2206 0.0906 0.047 Uiso 1 1 calc R
C30 C 0.1629(3) -0.1363(2) 0.14865(13) 0.0289(7) Uani 1 1 d .
C31 C 0.3686(4) -0.0645(2) 0.24186(13) 0.0399(8) Uani 1 1 d .
H31 H 0.2904 -0.0363 0.2531 0.048 Uiso 1 1 calc R
C32 C 0.4596(5) -0.0881(2) 0.28071(15) 0.0529(11) Uani 1 1 d .
H32 H 0.4436 -0.0762 0.3179 0.064 Uiso 1 1 calc R
C33 C 0.5744(5) -0.1295(3) 0.26502(18) 0.0605(12) Uani 1 1 d .
H33 H 0.6372 -0.1461 0.2915 0.073 Uiso 1 1 calc R
C34 C 0.5969(4) -0.1463(2) 0.21167(18) 0.0532(11) Uani 1 1 d .
H34 H 0.6755 -0.1746 0.2010 0.064 Uiso 1 1 calc R
C35 C 0.5052(3) -0.1221(2) 0.17268(15) 0.0381(8) Uani 1 1 d .
H35 H 0.5226 -0.1341 0.1356 0.046 Uiso 1 1 calc R
C36 C 0.3872(3) -0.0804(2) 0.18688(13) 0.0294(7) Uani 1 1 d .
C37 C 0.6343(5) 0.1950(3) 0.18077(19) 0.0651(14) Uani 1 1 d .
H37A H 0.5630 0.2188 0.2035 0.078 Uiso 1 1 calc R
H37B H 0.6315 0.2246 0.1451 0.078 Uiso 1 1 calc R
C38 C 0.7602(6) 0.2106(3) 0.2066(3) 0.106(2) Uani 1 1 d .
H38A H 0.7474 0.2388 0.2423 0.127 Uiso 1 1 calc R
H38B H 0.8148 0.2492 0.1838 0.127 Uiso 1 1 calc R
C39 C 0.8236(5) 0.1262(3) 0.2133(2) 0.0812(16) Uani 1 1 d .
H39A H 0.8611 0.1206 0.2501 0.097 Uiso 1 1 calc R
H39B H 0.8947 0.1188 0.1864 0.097 Uiso 1 1 calc R
C40 C 0.7197(5) 0.0611(3) 0.20462(18) 0.0561(11) Uani 1 1 d .
H40A H 0.7544 0.0105 0.1843 0.067 Uiso 1 1 calc R
H40B H 0.6851 0.0403 0.2398 0.067 Uiso 1 1 calc R
C41 C 0.1532(7) 0.8840(4) 0.8724(3) 0.0886(19) Uani 1 1 d .
H41 H 0.1929 0.8778 0.8378 0.106 Uiso 1 1 calc R
C42 C 0.2227(7) 0.9020(3) 0.9147(3) 0.0861(18) Uani 1 1 d .
H42 H 0.3141 0.9097 0.9096 0.103 Uiso 1 1 calc R
C43 C 0.1747(5) 0.9109(3) 0.9672(2) 0.0683(13) Uani 1 1 d .
H43 H 0.2322 0.9228 0.9966 0.082 Uiso 1 1 calc R
C44 C 0.0455(6) 0.9023(3) 0.9754(2) 0.0841(16) Uani 1 1 d .
H44 H 0.0087 0.9077 1.0106 0.101 Uiso 1 1 calc R
C45 C -0.0366(6) 0.8845(3) 0.9283(3) 0.0924(19) Uani 1 1 d .
H45 H -0.1290 0.8800 0.9322 0.111 Uiso 1 1 calc R
C46 C 0.0190(10) 0.8742(3) 0.8789(3) 0.111(3) Uani 1 1 d .
C47 C -0.0398(13) 0.8586(4) 0.8263(3) 0.227(8) Uani 1 1 d .
H47A H -0.0858 0.8026 0.8268 0.341 Uiso 1 1 calc R
H47B H 0.0287 0.8574 0.7985 0.341 Uiso 1 1 calc R
H47C H -0.1022 0.9054 0.8181 0.341 Uiso 1 1 calc R
O1 O 0.6170(2) 0.10390(14) 0.17380(9) 0.0376(5) Uani 1 1 d .
Yb1 Yb 0.471293(11) 0.039723(8) 0.110101(5) 0.02381(4) Uani 1 1 d .

loop_
_atom_site_aniso_label
_atom_site_aniso_U_11
_atom_site_aniso_U_22
_atom_site_aniso_U_33
_atom_site_aniso_U_23
_atom_site_aniso_U_13
_atom_site_aniso_U_12
B1 0.0245(14) 0.0201(15) 0.0245(14) 0.0031(10) 0.0017(14) 0.0003(14)
B2 0.0248(16) 0.0207(17) 0.0250(16) 0.0023(12) 0.0005(13) -0.0007(12)
C1 0.0399(18) 0.041(2) 0.0310(17) -0.0090(15) 0.0101(15) -0.0139(16)
C2 0.076(3) 0.049(2) 0.037(2) -0.0122(17) 0.0149(19) -0.034(2)
C3 0.080(3) 0.0266(16) 0.0303(17) -0.0047(13) 0.0096(17) -0.0163(17)
C4 0.060(3) 0.0281(16) 0.0297(15) -0.0007(13) -0.0015(16) 0.0075(17)
C5 0.0367(19) 0.0261(14) 0.0237(13) 0.0045(11) -0.0029(12) 0.0036(12)
C6 0.0298(17) 0.0250(14) 0.0208(12) 0.0019(10) -0.0033(12) -0.0025(12)
C7 0.0321(18) 0.0290(14) 0.0310(15) -0.0024(11) -0.0043(12) 0.0011(12)
C8 0.056(2) 0.0347(17) 0.0286(15) -0.0027(12) -0.0113(18) 0.0006(18)
C9 0.066(2) 0.0342(18) 0.0241(14) -0.0007(14) 0.0072(16) 0.0051(18)
C10 0.0477(19) 0.0393(18) 0.0337(17) -0.0014(17) 0.0146(14) 0.005(2)
C11 0.0327(15) 0.0312(15) 0.0347(15) 0.0031(16) 0.0030(12) 0.0007(17)
C12 0.0318(17) 0.0176(14) 0.0259(13) -0.0005(10) -0.0006(11) -0.0011(11)
C13 0.052(2) 0.0316(18) 0.0404(19) 0.0060(15) 0.0038(17) 0.0073(17)
C14 0.075(3) 0.034(2) 0.068(3) 0.014(2) 0.016(3) 0.018(2)
C15 0.060(3) 0.067(3) 0.067(3) 0.033(2) 0.012(2) 0.039(2)
C16 0.036(2) 0.091(4) 0.052(2) 0.021(2) -0.0004(18) 0.020(2)
C17 0.0294(17) 0.056(2) 0.0378(19) 0.0082(16) 0.0052(15) 0.0051(16)
C18 0.0285(15) 0.0334(17) 0.0249(14) 0.0073(12) 0.0046(12) 0.0064(12)
C19 0.0354(17) 0.0324(18) 0.0335(18) 0.0045(12) -0.0019(13) 0.0002(13)
C20 0.0378(18) 0.043(2) 0.050(2) 0.0139(16) 0.0005(16) 0.0085(16)
C21 0.048(2) 0.0297(18) 0.068(3) 0.0071(18) 0.0173(19) 0.0066(16)
C22 0.048(2) 0.0339(19) 0.052(2) -0.0097(17) 0.0127(18) -0.0038(16)
C23 0.0340(17) 0.0356(18) 0.0331(17) -0.0035(14) 0.0056(14) -0.0044(14)
C24 0.0224(13) 0.0282(14) 0.0286(14) 0.0028(14) 0.0052(10) -0.0056(14)
C25 0.0270(15) 0.0415(18) 0.0310(15) 0.0059(14) -0.0007(12) -0.0042(13)
C26 0.0304(17) 0.060(2) 0.0467(19) 0.0184(17) -0.0070(16) -0.0113(18)
C27 0.035(2) 0.047(2) 0.069(2) 0.0209(19) -0.0182(18) -0.0206(16)
C28 0.058(2) 0.0328(19) 0.063(2) -0.0021(17) -0.024(2) -0.0087(18)
C29 0.0381(17) 0.0355(17) 0.044(2) -0.0032(15) -0.0040(15) -0.0008(14)
C30 0.0251(15) 0.0280(16) 0.0335(16) 0.0092(13) -0.0054(12) -0.0013(13)
C31 0.0425(19) 0.047(2) 0.0302(16) 0.0123(14) -0.0051(14) -0.0091(15)
C32 0.070(3) 0.050(2) 0.0387(18) 0.0177(16) -0.022(2) -0.018(2)
C33 0.068(3) 0.043(2) 0.070(3) 0.025(2) -0.043(2) -0.012(2)
C34 0.040(2) 0.039(2) 0.081(3) 0.016(2) -0.023(2) 0.0001(17)
C35 0.034(2) 0.0304(16) 0.0496(18) 0.0113(15) -0.0080(14) -0.0015(13)
C36 0.0277(16) 0.0275(16) 0.0330(16) 0.0104(13) -0.0051(12) -0.0077(13)
C37 0.091(4) 0.036(2) 0.069(3) -0.007(2) -0.045(3) 0.004(2)
C38 0.098(4) 0.039(3) 0.182(7) 0.005(3) -0.071(5) -0.018(3)
C39 0.064(3) 0.058(3) 0.121(5) 0.016(3) -0.043(3) -0.016(3)
C40 0.064(3) 0.044(2) 0.061(3) 0.0038(19) -0.025(2) -0.0059(19)
C41 0.090(4) 0.060(3) 0.117(5) 0.022(4) 0.012(4) 0.019(3)
C42 0.101(5) 0.047(3) 0.110(5) -0.012(3) 0.036(4) -0.017(3)
C43 0.068(3) 0.057(3) 0.080(3) -0.006(2) -0.004(3) -0.012(2)
C44 0.077(4) 0.077(3) 0.099(4) -0.032(3) 0.023(3) -0.003(3)
C45 0.049(3) 0.061(3) 0.167(6) -0.038(4) -0.018(4) 0.021(3)
C46 0.199(9) 0.038(2) 0.095(4) -0.015(3) -0.065(5) 0.039(4)
C47 0.50(2) 0.051(3) 0.130(6) -0.016(4) -0.138(11) 0.047(7)
O1 0.0435(14) 0.0340(13) 0.0354(12) 0.0036(10) -0.0124(11) -0.0064(10)
Yb1 0.02284(5) 0.02628(6) 0.02231(5) 0.00392(5) 0.00000(5) -0.00227(5)

loop_
_atom_type_symbol
_atom_type_description
_atom_type_scat_dispersion_real
_atom_type_scat_dispersion_imag
_atom_type_scat_source
C C 0.0033 0.0016 'International Tables Vol C Tables 4.2.6.8 and 6.1.1.4'
H H 0.0000 0.0000 'International Tables Vol C Tables 4.2.6.8 and 6.1.1.4'
O O 0.0106 0.0060 'International Tables Vol C Tables 4.2.6.8 and 6.1.1.4'
B B 0.0013 0.0007 'International Tables Vol C Tables 4.2.6.8 and 6.1.1.4'
Yb Yb -0.3850 5.5486 'International Tables Vol C Tables 4.2.6.8 and 6.1.1.4'

loop_
_geom_angle_atom_site_label_1
_geom_angle_atom_site_label_2
_geom_angle_atom_site_label_3
_geom_angle
C12 B1 C6 111.6(2)
C12 B1 C18 108.3(2)
C6 B1 C18 115.2(2)
C12 B1 Yb1 171.1(2)
C6 B1 Yb1 76.50(14)
C18 B1 Yb1 69.87(14)
C12 B1 H1B 106.7(14)
C6 B1 H1B 107.3(17)
C18 B1 H1B 107.3(16)
Yb1 B1 H1B 66.5(14)
C30 B2 C24 115.1(2)
C30 B2 C36 107.2(2)
C24 B2 C36 114.7(2)
C30 B2 Yb1 167.1(2)
C24 B2 Yb1 73.27(14)
C36 B2 Yb1 75.94(16)
C30 B2 H2B 112.9(15)
C24 B2 H2B 102.1(15)
C36 B2 H2B 104.3(16)
Yb1 B2 H2B 54.6(15)
C2 C1 C6 122.8(4)
C2 C1 H1 118.6
C6 C1 H1 118.6
C1 C2 C3 120.0(4)
C1 C2 H2 120.0
C3 C2 H2 120.0
C4 C3 C2 119.4(3)
C4 C3 H3 120.3
C2 C3 H3 120.3
C3 C4 C5 120.4(3)
C3 C4 H4 119.8
C5 C4 H4 119.8
C6 C5 C4 121.9(3)
C6 C5 H5 119.1
C4 C5 H5 119.1
C5 C6 C1 115.5(3)
C5 C6 B1 121.5(3)
C1 C6 B1 122.9(3)
C12 C7 C8 121.8(3)
C12 C7 H7 119.1
C8 C7 H7 119.1
C9 C8 C7 119.9(3)
C9 C8 H8 120.1
C7 C8 H8 120.1
C8 C9 C10 119.8(3)
C8 C9 H9 120.1
C10 C9 H9 120.1
C9 C10 C11 120.0(3)
C9 C10 H10 120.0
C11 C10 H10 120.0
C10 C11 C12 122.2(3)
C10 C11 H11 118.9
C12 C11 H11 118.9
C7 C12 C11 116.3(3)
C7 C12 B1 122.6(3)
C11 C12 B1 121.0(3)
C14 C13 C18 122.1(4)
C14 C13 H13 119.0
C18 C13 H13 119.0
C15 C14 C13 120.0(4)
C15 C14 H14 120.0
C13 C14 H14 120.0
C14 C15 C16 120.2(4)
C14 C15 H15 119.9
C16 C15 H15 119.9
C15 C16 C17 119.8(4)
C15 C16 H16 120.1
C17 C16 H16 120.1
C16 C17 C18 122.1(4)
C16 C17 H17 118.9
C18 C17 H17 118.9
C17 C18 C13 115.8(3)
C17 C18 B1 126.7(3)
C13 C18 B1 117.5(3)
C20 C19 C24 122.8(3)
C20 C19 H19 118.6
C24 C19 H19 118.6
C19 C20 C21 119.8(3)
C19 C20 H20 120.1
C21 C20 H20 120.1
C22 C21 C20 119.0(3)
C22 C21 H21 120.5
C20 C21 H21 120.5
C21 C22 C23 121.1(3)
C21 C22 H22 119.5
C23 C22 H22 119.5
C24 C23 C22 121.9(3)
C24 C23 H23 119.0
C22 C23 H23 119.0
C23 C24 C19 115.3(3)
C23 C24 B2 126.5(3)
C19 C24 B2 118.1(3)
C26 C25 C30 122.2(3)
C26 C25 H25 118.9
C30 C25 H25 118.9
C27 C26 C25 120.4(4)
C27 C26 H26 119.8
C25 C26 H26 119.8
C28 C27 C26 119.2(3)
C28 C27 H27 120.4
C26 C27 H27 120.4
C27 C28 C29 121.1(4)
C27 C28 H28 119.5
C29 C28 H28 119.5
C28 C29 C30 120.9(3)
C28 C29 H29 119.6
C30 C29 H29 119.6
C25 C30 C29 116.3(3)
C25 C30 B2 121.5(3)
C29 C30 B2 121.8(3)
C32 C31 C36 122.5(4)
C32 C31 H31 118.8
C36 C31 H31 118.8
C31 C32 C33 119.6(4)
C31 C32 H32 120.2
C33 C32 H32 120.2
C34 C33 C32 119.9(4)
C34 C33 H33 120.0
C32 C33 H33 120.0
C33 C34 C35 120.3(4)
C33 C34 H34 119.8
C35 C34 H34 119.8
C34 C35 C36 121.6(4)
C34 C35 H35 119.2
C36 C35 H35 119.2
C31 C36 C35 116.1(3)
C31 C36 B2 122.5(3)
C35 C36 B2 121.1(3)
O1 C37 C38 108.9(4)
O1 C37 H37A 109.9
C38 C37 H37A 109.9
O1 C37 H37B 109.9
C38 C37 H37B 109.9
H37A C37 H37B 108.3
C37 C38 C39 107.3(4)
C37 C38 H38A 110.3
C39 C38 H38A 110.3
C37 C38 H38B 110.3
C39 C38 H38B 110.3
H38A C38 H38B 108.5
C38 C39 C40 105.4(4)
C38 C39 H39A 110.7
C40 C39 H39A 110.7
C38 C39 H39B 110.7
C40 C39 H39B 110.7
H39A C39 H39B 108.8
O1 C40 C39 106.8(3)
O1 C40 H40A 110.4
C39 C40 H40A 110.4
O1 C40 H40B 110.4
C39 C40 H40B 110.4
H40A C40 H40B 108.6
C42 C41 C46 118.1(7)
C42 C41 H41 120.9
C46 C41 H41 120.9
C41 C42 C43 125.5(6)
C41 C42 H42 117.3
C43 C42 H42 117.3
C44 C43 C42 118.5(6)
C44 C43 H43 120.8
C42 C43 H43 120.8
C43 C44 C45 117.6(5)
C43 C44 H44 121.2
C45 C44 H44 121.2
C46 C45 C44 119.9(6)
C46 C45 H45 120.1
C44 C45 H45 120.1
C45 C46 C41 120.4(6)
C45 C46 C47 130.6(10)
C41 C46 C47 108.9(9)
C46 C47 H47A 109.5
C46 C47 H47B 109.5
H47A C47 H47B 109.5
C46 C47 H47C 109.5
H47A C47 H47C 109.5
H47B C47 H47C 109.5
C37 O1 C40 107.0(3)
C37 O1 Yb1 124.5(2)
C40 O1 Yb1 127.6(2)
O1 Yb1 B2 121.75(9)
O1 Yb1 B1 117.58(9)
B2 Yb1 B1 120.34(10)
O1 Yb1 H1B 141.6(8)
B2 Yb1 H1B 96.5(8)
B1 Yb1 H1B 25.6(7)
O1 Yb1 H2B 142.4(8)
B2 Yb1 H2B 24.8(8)
B1 Yb1 H2B 97.0(8)
H1B Yb1 H2B 75.3(11)

loop_
_geom_bond_atom_site_label_1
_geom_bond_atom_site_label_2
_geom_bond_distance
B1 C12 1.630(4)
B1 C6 1.642(4)
B1 C18 1.647(4)
B1 Yb1 2.675(3)
B1 H1B 1.16(3)
B2 C30 1.608(4)
B2 C24 1.640(4)
B2 C36 1.648(4)
B2 Yb1 2.675(3)
B2 H2B 1.14(3)
C1 C2 1.379(5)
C1 C6 1.399(4)
C1 H1 0.9500
C2 C3 1.391(6)
C2 H2 0.9500
C3 C4 1.356(5)
C3 H3 0.9500
C4 C5 1.407(4)
C4 H4 0.9500
C5 C6 1.399(4)
C5 H5 0.9500
C7 C12 1.385(4)
C7 C8 1.402(4)
C7 H7 0.9500
C8 C9 1.370(5)
C8 H8 0.9500
C9 C10 1.371(5)
C9 H9 0.9500
C10 C11 1.383(4)
C10 H10 0.9500
C11 C12 1.397(4)
C11 H11 0.9500
C13 C14 1.385(5)
C13 C18 1.413(5)
C13 H13 0.9500
C14 C15 1.375(7)
C14 H14 0.9500
C15 C16 1.373(7)
C15 H15 0.9500
C16 C17 1.395(5)
C16 H16 0.9500
C17 C18 1.399(5)
C17 H17 0.9500
C19 C20 1.385(5)
C19 C24 1.405(4)
C19 H19 0.9500
C20 C21 1.381(5)
C20 H20 0.9500
C21 C22 1.362(6)
C21 H21 0.9500
C22 C23 1.395(5)
C22 H22 0.9500
C23 C24 1.391(4)
C23 H23 0.9500
C25 C26 1.385(5)
C25 C30 1.392(4)
C25 H25 0.9500
C26 C27 1.370(6)
C26 H26 0.9500
C27 C28 1.364(6)
C27 H27 0.9500
C28 C29 1.397(5)
C28 H28 0.9500
C29 C30 1.400(5)
C29 H29 0.9500
C31 C32 1.384(5)
C31 C36 1.392(5)
C31 H31 0.9500
C32 C33 1.388(6)
C32 H32 0.9500
C33 C34 1.361(6)
C33 H33 0.9500
C34 C35 1.393(5)
C34 H34 0.9500
C35 C36 1.408(5)
C35 H35 0.9500
C37 O1 1.421(4)
C37 C38 1.454(7)
C37 H37A 0.9900
C37 H37B 0.9900
C38 C39 1.457(7)
C38 H38A 0.9900
C38 H38B 0.9900
C39 C40 1.473(6)
C39 H39A 0.9900
C39 H39B 0.9900
C40 O1 1.452(4)
C40 H40A 0.9900
C40 H40B 0.9900
C41 C42 1.292(8)
C41 C46 1.387(10)
C41 H41 0.9500
C42 C43 1.392(8)
C42 H42 0.9500
C43 C44 1.341(8)
C43 H43 0.9500
C44 C45 1.460(8)
C44 H44 0.9500
C45 C46 1.353(9)
C45 H45 0.9500
C46 C47 1.450(9)
C47 H47A 0.9800
C47 H47B 0.9800
C47 H47C 0.9800
O1 Yb1 2.378(2)
Yb1 H1B 2.45(3)
Yb1 H2B 2.22(3)
